data_1520547
loop_
_publ_author_name
'Zhang, Hang'
'Wang, Bo'
'Yi, Heng'
'Zhang, Yan'
'Wang, Jianbo'

_publ_section_title
;
 Rh(II)-Catalyzed [2,3]-Sigmatropic Rearrangement of Sulfur Ylides Derived
 from Cyclopropenes and Sulfides.
;
_journal_issue 13
_journal_name_full 'Organic letters'
_journal_page_first 3322
_journal_page_last 3325
_journal_paper_doi 10.1021/acs.orglett.5b01542
_journal_volume 17
_journal_year 2015
_chemical_formula_moiety 'C25 H24 S'
_chemical_formula_sum 'C25 H24 S'
_chemical_formula_weight 356.50
_chemical_name_systematic
;
 ?
;
_space_group_crystal_system triclinic
_space_group_IT_number 2
_space_group_name_Hall '-P 1'
_space_group_name_H-M_alt 'P -1'
_symmetry_space_group_name_Hall '-P 1'
_symmetry_space_group_name_H-M 'P -1'
_atom_sites_solution_hydrogens geom
_atom_sites_solution_primary iterative
_audit_creation_date 2014-10-23
_audit_creation_method
;
  Olex2 1.2
  (compiled Apr 23 2013 17:54:37, GUI svn.r4466)
;
_cell_angle_alpha 97.999(7)
_cell_angle_beta 97.992(6)
_cell_angle_gamma 108.357(7)
_cell_formula_units_Z 2
_cell_length_a 9.4128(7)
_cell_length_b 9.6074(8)
_cell_length_c 12.0794(9)
_cell_measurement_reflns_used 2586
_cell_measurement_temperature 180.01(10)
_cell_measurement_theta_max 28.1920
_cell_measurement_theta_min 3.7430
_cell_volume 1007.08(15)
_computing_cell_refinement
;
CrysAlisPro, Agilent Technologies,
Version 1.171.36.32 (release 02-08-2013 CrysAlis171 .NET)
(compiled Aug  2 2013,16:46:58)
;
_computing_data_collection
;
CrysAlisPro, Agilent Technologies,
Version 1.171.36.32 (release 02-08-2013 CrysAlis171 .NET)
(compiled Aug  2 2013,16:46:58)
;
_computing_data_reduction
;
CrysAlisPro, Agilent Technologies,
Version 1.171.36.32 (release 02-08-2013 CrysAlis171 .NET)
(compiled Aug  2 2013,16:46:58)
;
_computing_molecular_graphics
;
O. V. Dolomanov, L. J. Bourhis, R. J. Gildea, J. A. K. Howard and H. Puschmann,
OLEX2: a complete structure solution, refinement and analysis program.
J. Appl. Cryst. (2009). 42, 339-341.
;
_computing_publication_material
;
O. V. Dolomanov, L. J. Bourhis, R. J. Gildea, J. A. K. Howard and H. Puschmann,
OLEX2: a complete structure solution, refinement and analysis program.
J. Appl. Cryst. (2009). 42, 339-341.
;
_computing_structure_refinement
;
XL, G.M. Sheldrick, Acta Cryst.
(2008). A64, 112-122
;
_computing_structure_solution 'SUPERFLIP, J. Appl. Cryst. (2007) 40, 786-790'
_diffrn_ambient_temperature 180.01(10)
_diffrn_detector_area_resol_mean 10.3914
_diffrn_measured_fraction_theta_full 0.9985
_diffrn_measured_fraction_theta_max 0.8596
_diffrn_measurement_details
;
  1 omega  -54.00   43.00   1.0000    1.5600
omega____ theta____ kappa____ phi______ frames
    -       13.7753  -57.0000  150.0000 97

  2 omega  -12.00   88.00   1.0000    1.5600
omega____ theta____ kappa____ phi______ frames
    -       13.7753   49.0000  -53.0000 100

  3 omega  -20.00    5.00   1.0000    1.5600
omega____ theta____ kappa____ phi______ frames
    -      -14.5566  -99.0000   30.0000 25

  4 omega  -81.00   18.00   1.0000    1.5600
omega____ theta____ kappa____ phi______ frames
    -      -14.5566  -77.0000   30.0000 99

  5 omega -103.00  -78.00   1.0000    1.5600
omega____ theta____ kappa____ phi______ frames
    -      -14.5566  178.0000  -90.0000 25
;
_diffrn_measurement_device_type 'SuperNova, Dual, Cu at zero, Atlas'
_diffrn_measurement_method '\w scans'
_diffrn_orient_matrix_UB_11 -0.0641640000
_diffrn_orient_matrix_UB_12 -0.0657744000
_diffrn_orient_matrix_UB_13 -0.0220624000
_diffrn_orient_matrix_UB_21 -0.0371320000
_diffrn_orient_matrix_UB_22 0.0417397000
_diffrn_orient_matrix_UB_23 -0.0294696000
_diffrn_orient_matrix_UB_31 0.0324908000
_diffrn_orient_matrix_UB_32 -0.0148489000
_diffrn_orient_matrix_UB_33 -0.0479500000
_diffrn_radiation_monochromator mirror
_diffrn_radiation_type 'Mo K\a'
_diffrn_radiation_wavelength 0.7107
_diffrn_reflns_av_R_equivalents 0.0297
_diffrn_reflns_av_unetI/netI 0.0464
_diffrn_reflns_laue_measured_fraction_full 0.998
_diffrn_reflns_laue_measured_fraction_max 0.998
_diffrn_reflns_limit_h_max 11
_diffrn_reflns_limit_h_min -11
_diffrn_reflns_limit_k_max 11
_diffrn_reflns_limit_k_min -10
_diffrn_reflns_limit_l_max 14
_diffrn_reflns_limit_l_min -14
_diffrn_reflns_number 7831
_diffrn_reflns_point_group_measured_fraction_full 0.998
_diffrn_reflns_point_group_measured_fraction_max 0.998
_diffrn_reflns_theta_full 25.242
_diffrn_reflns_theta_max 26.021
_diffrn_reflns_theta_min 3.121
_diffrn_source 'SuperNova (Mo) X-ray Source'
_exptl_absorpt_coefficient_mu 0.166
_exptl_absorpt_correction_T_max 1.00000
_exptl_absorpt_correction_T_min 0.30810
_exptl_absorpt_correction_type multi-scan
_exptl_absorpt_process_details
;
CrysAlisPro, Agilent Technologies,
Version 1.171.36.32 (release 02-08-2013 CrysAlis171 .NET)
(compiled Aug  2 2013,16:46:58)
Empirical absorption correction using spherical harmonics,
 implemented in SCALE3 ABSPACK scaling algorithm.
;
_exptl_crystal_colour
;
;
_exptl_crystal_density_diffrn 1.176
_exptl_crystal_description
;
;
_exptl_crystal_F_000 380
_exptl_crystal_size_max 0.2
_exptl_crystal_size_mid 0.1
_exptl_crystal_size_min 0.1
_refine_diff_density_max 0.320
_refine_diff_density_min -0.296
_refine_diff_density_rms 0.044
_refine_ls_extinction_method none
_refine_ls_goodness_of_fit_ref 1.067
_refine_ls_hydrogen_treatment constr
_refine_ls_matrix_type full
_refine_ls_number_parameters 236
_refine_ls_number_reflns 3963
_refine_ls_number_restraints 0
_refine_ls_restrained_S_all 1.067
_refine_ls_R_factor_all 0.0659
_refine_ls_R_factor_gt 0.0483
_refine_ls_shift/su_max 0.011
_refine_ls_shift/su_mean 0.001
_refine_ls_structure_factor_coef Fsqd
_refine_ls_weighting_details 'w=1/[\s^2^(Fo^2^)+(0.0664P)^2^+0.0886P] where P=(Fo^2^+2Fc^2^)/3'
_refine_ls_weighting_scheme calc
_refine_ls_wR_factor_gt 0.1219
_refine_ls_wR_factor_ref 0.1383
_reflns_Friedel_coverage 0.000
_reflns_number_gt 3060
_reflns_number_total 3963
_reflns_threshold_expression 'I > 2\s(I)'
_cod_data_source_file ol5b01542_si_001.cif
_cod_data_source_block 14oct09d
_cod_depositor_comments 'Adding full bibliography for 1520547.cif.'
_cod_original_cell_volume 1007.09(14)
_cod_database_code 1520547
_chemical_oxdiff_formula 'C25 H24 S'
_reflns_odcompleteness_completeness 99.85
_reflns_odcompleteness_iscentric 1
_reflns_odcompleteness_theta 27.42
_olex2_refinement_description
;
1. Fixed Uiso
 At 1.2 times of:
  All C(H) groups, All C(H,H) groups
 At 1.5 times of:
  All C(H,H,H) groups
2.a Ternary CH refined with riding coordinates:
 C7(H7)
2.b Secondary CH2 refined with riding coordinates:
 C8(H8A,H8B)
2.c Aromatic/amide H refined with riding coordinates:
 C2(H2), C3(H3), C4(H4), C5(H5), C6(H6), C12(H12), C15(H15), C16(H16),
 C17(H17), C18(H18), C19(H19), C21(H21), C22(H22), C23(H23), C24(H24), C25(H25)
2.d X=CH2 refined with riding coordinates:
 C10(H10A,H10B)
2.e Idealised Me refined as rotating group:
 C11(H11A,H11B,H11C)
;
_shelx_estimated_absorpt_t_max 0.984
_shelx_estimated_absorpt_t_min 0.968
_shelx_space_group_comment
;
The symmetry employed for this shelxl refinement is uniquely defined
by the following loop, which should always be used as a source of
symmetry information in preference to the above space-group names.
They are only intended as comments.
;
_shelxl_version_number 2013-3

loop_
_space_group_symop_operation_xyz
'x, y, z'
'-x, -y, -z'

loop_
_atom_site_label
_atom_site_type_symbol
_atom_site_fract_x
_atom_site_fract_y
_atom_site_fract_z
_atom_site_U_iso_or_equiv
_atom_site_adp_type
_atom_site_occupancy
_atom_site_site_symmetry_order
_atom_site_calc_flag
_atom_site_refinement_flags_posn
_atom_site_refinement_flags_adp
C1 C 0.0665(2) 0.1490(2) 0.87479(13) 0.0364(4) Uani 1 1 d . .
C2 C 0.0131(3) 0.2678(2) 0.88749(16) 0.0460(5) Uani 1 1 d . .
H2 H 0.0817 0.3670 0.8960 0.055 Uiso 1 1 calc R U
C3 C -0.1408(3) 0.2426(3) 0.88784(18) 0.0526(6) Uani 1 1 d . .
H3 H -0.1770 0.3246 0.8957 0.063 Uiso 1 1 calc R U
C4 C -0.2406(3) 0.0996(3) 0.87683(15) 0.0465(5) Uani 1 1 d . .
H4 H -0.3454 0.0828 0.8777 0.056 Uiso 1 1 calc R U
C5 C -0.1881(2) -0.0190(2) 0.86451(16) 0.0460(5) Uani 1 1 d . .
H5 H -0.2569 -0.1179 0.8571 0.055 Uiso 1 1 calc R U
C6 C -0.0350(2) 0.0054(2) 0.86287(16) 0.0441(5) Uani 1 1 d . .
H6 H 0.0003 -0.0771 0.8535 0.053 Uiso 1 1 calc R U
C7 C 0.2808(2) 0.2282(2) 0.73628(14) 0.0354(4) Uani 1 1 d . .
H7 H 0.2375 0.3093 0.7264 0.042 Uiso 1 1 calc R U
C8 C 0.1917(2) 0.0895(2) 0.64294(14) 0.0382(4) Uani 1 1 d . .
H8A H 0.2254 0.0053 0.6589 0.046 Uiso 1 1 calc R U
H8B H 0.0817 0.0609 0.6457 0.046 Uiso 1 1 calc R U
C9 C 0.2127(2) 0.1141(2) 0.52445(15) 0.0379(4) Uani 1 1 d . .
C10 C 0.2680(3) 0.0299(3) 0.46020(17) 0.0543(6) Uani 1 1 d . .
H10A H 0.2783 0.0452 0.3853 0.065 Uiso 1 1 calc R U
H10B H 0.2976 -0.0462 0.4887 0.065 Uiso 1 1 calc R U
C11 C 0.1644(3) 0.2352(3) 0.48380(17) 0.0515(6) Uani 1 1 d . .
H11A H 0.1772 0.2363 0.4047 0.077 Uiso 1 1 calc R U
H11B H 0.2275 0.3319 0.5320 0.077 Uiso 1 1 calc R U
H11C H 0.0570 0.2168 0.4880 0.077 Uiso 1 1 calc R U
C12 C 0.4462(2) 0.2834(2) 0.73118(14) 0.0358(4) Uani 1 1 d . .
H12 H 0.4948 0.2105 0.7237 0.043 Uiso 1 1 calc R U
C13 C 0.5328(2) 0.4250(2) 0.73614(14) 0.0331(4) Uani 1 1 d . .
C14 C 0.6924(2) 0.4615(2) 0.71740(14) 0.0346(4) Uani 1 1 d . .
C15 C 0.7259(2) 0.3804(2) 0.62612(16) 0.0442(5) Uani 1 1 d . .
H15 H 0.6456 0.3029 0.5742 0.053 Uiso 1 1 calc R U
C16 C 0.8750(3) 0.4112(3) 0.60987(18) 0.0541(6) Uani 1 1 d . .
H16 H 0.8958 0.3558 0.5465 0.065 Uiso 1 1 calc R U
C17 C 0.9929(2) 0.5220(3) 0.68547(19) 0.0515(6) Uani 1 1 d . .
H17 H 1.0952 0.5419 0.6753 0.062 Uiso 1 1 calc R U
C18 C 0.9608(2) 0.6036(2) 0.77603(18) 0.0470(5) Uani 1 1 d . .
H18 H 1.0417 0.6799 0.8283 0.056 Uiso 1 1 calc R U
C19 C 0.8121(2) 0.5753(2) 0.79144(16) 0.0401(5) Uani 1 1 d . .
H19 H 0.7916 0.6340 0.8531 0.048 Uiso 1 1 calc R U
C20 C 0.4772(2) 0.5537(2) 0.75894(14) 0.0332(4) Uani 1 1 d . .
C21 C 0.4783(2) 0.6484(2) 0.68140(16) 0.0413(5) Uani 1 1 d . .
H21 H 0.5143 0.6302 0.6130 0.050 Uiso 1 1 calc R U
C22 C 0.4281(2) 0.7682(2) 0.70227(18) 0.0500(5) Uani 1 1 d . .
H22 H 0.4272 0.8301 0.6475 0.060 Uiso 1 1 calc R U
C23 C 0.3791(2) 0.7982(2) 0.80237(19) 0.0513(6) Uani 1 1 d . .
H23 H 0.3454 0.8811 0.8172 0.062 Uiso 1 1 calc R U
C24 C 0.3795(2) 0.7070(3) 0.88065(17) 0.0506(6) Uani 1 1 d . .
H24 H 0.3473 0.7283 0.9502 0.061 Uiso 1 1 calc R U
C25 C 0.4264(2) 0.5844(2) 0.85927(15) 0.0429(5) Uani 1 1 d . .
H25 H 0.4238 0.5211 0.9133 0.052 Uiso 1 1 calc R U
S1 S 0.26404(6) 0.18177(6) 0.87844(4) 0.04486(19) Uani 1 1 d . .

loop_
_atom_site_aniso_label
_atom_site_aniso_U_11
_atom_site_aniso_U_22
_atom_site_aniso_U_33
_atom_site_aniso_U_23
_atom_site_aniso_U_13
_atom_site_aniso_U_12
C1 0.0405(11) 0.0387(12) 0.0268(8) 0.0055(8) 0.0074(8) 0.0090(10)
C2 0.0521(14) 0.0357(12) 0.0498(11) 0.0109(9) 0.0198(9) 0.0093(11)
C3 0.0575(15) 0.0468(14) 0.0634(13) 0.0138(11) 0.0270(11) 0.0236(13)
C4 0.0411(12) 0.0551(15) 0.0421(10) 0.0094(10) 0.0125(9) 0.0130(11)
C5 0.0418(13) 0.0385(12) 0.0481(11) 0.0050(9) 0.0064(9) 0.0027(10)
C6 0.0439(13) 0.0356(12) 0.0495(11) 0.0048(9) 0.0061(9) 0.0121(10)
C7 0.0290(10) 0.0362(11) 0.0366(9) 0.0060(8) 0.0055(7) 0.0059(9)
C8 0.0317(11) 0.0344(11) 0.0419(10) 0.0058(8) 0.0056(8) 0.0036(9)
C9 0.0268(10) 0.0384(12) 0.0405(9) 0.0040(8) 0.0026(8) 0.0034(9)
C10 0.0541(14) 0.0625(16) 0.0483(11) 0.0068(10) 0.0133(10) 0.0229(13)
C11 0.0502(14) 0.0544(15) 0.0506(11) 0.0146(10) 0.0084(10) 0.0175(12)
C12 0.0273(10) 0.0359(11) 0.0426(9) 0.0032(8) 0.0042(8) 0.0116(9)
C13 0.0243(10) 0.0354(11) 0.0353(9) 0.0010(8) 0.0023(7) 0.0082(9)
C14 0.0261(10) 0.0344(11) 0.0435(9) 0.0072(8) 0.0059(8) 0.0109(9)
C15 0.0345(11) 0.0464(13) 0.0475(11) 0.0007(9) 0.0083(9) 0.0115(10)
C16 0.0425(13) 0.0609(16) 0.0651(13) 0.0069(11) 0.0224(11) 0.0231(12)
C17 0.0283(11) 0.0523(14) 0.0784(14) 0.0175(12) 0.0164(10) 0.0154(11)
C18 0.0258(11) 0.0393(12) 0.0703(13) 0.0080(10) 0.0023(9) 0.0076(10)
C19 0.0287(10) 0.0349(11) 0.0539(11) 0.0032(9) 0.0040(8) 0.0112(9)
C20 0.0192(9) 0.0336(11) 0.0398(9) -0.0009(8) -0.0001(7) 0.0049(8)
C21 0.0337(11) 0.0397(12) 0.0494(10) 0.0063(9) 0.0098(9) 0.0113(10)
C22 0.0382(12) 0.0453(13) 0.0680(13) 0.0141(10) 0.0075(10) 0.0164(11)
C23 0.0303(11) 0.0395(13) 0.0771(14) -0.0065(11) 0.0021(10) 0.0137(10)
C24 0.0338(12) 0.0571(15) 0.0539(11) -0.0112(11) 0.0103(9) 0.0143(11)
C25 0.0352(12) 0.0467(13) 0.0416(10) -0.0005(9) 0.0044(8) 0.0118(10)
S1 0.0372(3) 0.0548(4) 0.0381(3) 0.0096(2) 0.0031(2) 0.0111(3)

loop_
_atom_type_symbol
_atom_type_description
_atom_type_scat_dispersion_real
_atom_type_scat_dispersion_imag
_atom_type_scat_source
C C 0.0033 0.0016 'International Tables Vol C Tables 4.2.6.8 and 6.1.1.4'
H H 0.0000 0.0000 'International Tables Vol C Tables 4.2.6.8 and 6.1.1.4'
S S 0.1246 0.1234 'International Tables Vol C Tables 4.2.6.8 and 6.1.1.4'

loop_
_geom_angle_atom_site_label_1
_geom_angle_atom_site_label_2
_geom_angle_atom_site_label_3
_geom_angle
C2 C1 C6 119.08(19)
C2 C1 S1 120.21(17)
C6 C1 S1 120.68(14)
C1 C2 H2 119.9
C1 C2 C3 120.3(2)
C3 C2 H2 119.9
C2 C3 H3 119.9
C4 C3 C2 120.24(19)
C4 C3 H3 119.9
C3 C4 H4 120.1
C3 C4 C5 119.8(2)
C5 C4 H4 120.1
C4 C5 H5 119.9
C4 C5 C6 120.2(2)
C6 C5 H5 119.9
C1 C6 C5 120.41(18)
C1 C6 H6 119.8
C5 C6 H6 119.8
C8 C7 H7 109.2
C8 C7 S1 109.94(13)
C12 C7 H7 109.2
C12 C7 C8 111.51(14)
C12 C7 S1 107.88(11)
S1 C7 H7 109.2
C7 C8 H8A 109.0
C7 C8 H8B 109.0
H8A C8 H8B 107.8
C9 C8 C7 113.14(16)
C9 C8 H8A 109.0
C9 C8 H8B 109.0
C10 C9 C8 120.99(18)
C10 C9 C11 122.16(19)
C11 C9 C8 116.84(16)
C9 C10 H10A 120.0
C9 C10 H10B 120.0
H10A C10 H10B 120.0
C9 C11 H11A 109.5
C9 C11 H11B 109.5
C9 C11 H11C 109.5
H11A C11 H11B 109.5
H11A C11 H11C 109.5
H11B C11 H11C 109.5
C7 C12 H12 116.8
C13 C12 C7 126.50(16)
C13 C12 H12 116.8
C12 C13 C14 120.46(15)
C12 C13 C20 123.10(17)
C14 C13 C20 116.43(16)
C15 C14 C13 120.56(17)
C19 C14 C13 121.16(15)
C19 C14 C15 118.27(17)
C14 C15 H15 119.6
C16 C15 C14 120.88(19)
C16 C15 H15 119.6
C15 C16 H16 119.9
C17 C16 C15 120.20(18)
C17 C16 H16 119.9
C16 C17 H17 120.3
C18 C17 C16 119.37(19)
C18 C17 H17 120.3
C17 C18 H18 119.7
C17 C18 C19 120.68(19)
C19 C18 H18 119.7
C14 C19 H19 119.7
C18 C19 C14 120.57(17)
C18 C19 H19 119.7
C21 C20 C13 120.79(16)
C25 C20 C13 121.00(17)
C25 C20 C21 118.19(17)
C20 C21 H21 119.4
C22 C21 C20 121.11(18)
C22 C21 H21 119.4
C21 C22 H22 119.9
C23 C22 C21 120.1(2)
C23 C22 H22 119.9
C22 C23 H23 120.3
C24 C23 C22 119.44(19)
C24 C23 H23 120.3
C23 C24 H24 119.6
C23 C24 C25 120.83(19)
C25 C24 H24 119.6
C20 C25 H25 119.9
C24 C25 C20 120.26(19)
C24 C25 H25 119.9
C1 S1 C7 100.45(8)

loop_
_geom_bond_atom_site_label_1
_geom_bond_atom_site_label_2
_geom_bond_distance
C1 C2 1.382(3)
C1 C6 1.383(3)
C1 S1 1.779(2)
C2 H2 0.9500
C2 C3 1.392(3)
C3 H3 0.9500
C3 C4 1.374(3)
C4 H4 0.9500
C4 C5 1.375(3)
C5 H5 0.9500
C5 C6 1.389(3)
C6 H6 0.9500
C7 H7 1.0000
C7 C8 1.538(3)
C7 C12 1.492(3)
C7 S1 1.8484(18)
C8 H8A 0.9900
C8 H8B 0.9900
C8 C9 1.512(3)
C9 C10 1.315(3)
C9 C11 1.494(3)
C10 H10A 0.9500
C10 H10B 0.9500
C11 H11A 0.9800
C11 H11B 0.9800
C11 H11C 0.9800
C12 H12 0.9500
C12 C13 1.336(3)
C13 C14 1.488(2)
C13 C20 1.494(2)
C14 C15 1.391(2)
C14 C19 1.391(3)
C15 H15 0.9500
C15 C16 1.388(3)
C16 H16 0.9500
C16 C17 1.379(3)
C17 H17 0.9500
C17 C18 1.380(3)
C18 H18 0.9500
C18 C19 1.384(3)
C19 H19 0.9500
C20 C21 1.392(3)
C20 C25 1.391(2)
C21 H21 0.9500
C21 C22 1.381(3)
C22 H22 0.9500
C22 C23 1.378(3)
C23 H23 0.9500
C23 C24 1.376(3)
C24 H24 0.9500
C24 C25 1.387(3)
C25 H25 0.9500
